data_4100906
loop_
_publ_author_name
'Kimihisa Yamamoto'

_publ_section_title
;
Supplementary Information of X-ray Crystal Analysis of HAM4
;
_journal_name_full 'Journal of the American Chemical Society'
_journal_year 2005
_chemical_formula_sum 'C36 H62 F3 N O3 P2 S Si Ti'
_chemical_formula_weight 783.86
_space_group_IT_number 14
_symmetry_cell_setting monoclinic
_symmetry_space_group_name_Hall '-P 2yn'
_symmetry_space_group_name_H-M 'P 1 21/n 1'
_cell_angle_alpha 90.00
_cell_angle_beta 94.750(3)
_cell_angle_gamma 90.00
_cell_formula_units_Z 4
_cell_length_a 14.3901(16)
_cell_length_b 11.8551(12)
_cell_length_c 24.779(3)
_cell_measurement_temperature 126(2)
_cell_volume 4212.6(8)
_diffrn_ambient_temperature 126(2)
_exptl_crystal_density_diffrn 1.236
_cod_depositor_comments
;
The following automatic conversions were performed:
'_symmetry_cell_setting' value 'Monoclinic' changed to 'monoclinic'
according to '/home/saulius/struct/CIF-dictionaries/cif_core.dic'
dictionary named 'cif_core.dic' version 2.4.1 from 2010-06-29.

Automatic conversion script
Id: cif_fix_enum 1527 2010-12-29 10:47:43Z saulius 
;
_cod_original_sg_symbol_H-M 'P 21/n'
_cod_database_code 4100906

loop_
_symmetry_equiv_pos_as_xyz
'x, y, z'
'-x+1/2, y+1/2, -z+1/2'
'-x, -y, -z'
'x-1/2, -y-1/2, z-1/2'

loop_
_atom_site_label
_atom_site_type_symbol
_atom_site_fract_x
_atom_site_fract_y
_atom_site_fract_z
_atom_site_U_iso_or_equiv
_atom_site_adp_type
_atom_site_occupancy
_atom_site_symmetry_multiplicity
_atom_site_calc_flag
_atom_site_refinement_flags
_atom_site_disorder_assembly
_atom_site_disorder_group
Ti1 Ti 0.01733(4) 0.09979(5) 0.17341(2) 0.01847(14) Uani 1 1 d . . .
S37 S -0.10090(6) -0.13530(8) 0.17608(4) 0.0323(2) Uani 1 1 d . . .
P2 P -0.08907(5) 0.27146(7) 0.14669(3) 0.02072(19) Uani 1 1 d . . .
P18 P 0.14779(5) -0.04135(7) 0.15420(3) 0.01848(18) Uani 1 1 d . . .
Si32 Si 0.02873(7) 0.13624(8) 0.31402(4) 0.0307(2) Uani 1 1 d . . .
F41 F -0.25254(19) -0.1149(2) 0.11203(12) 0.0964(11) Uani 1 1 d . . .
F42 F -0.26980(16) -0.0790(2) 0.19589(13) 0.0780(9) Uani 1 1 d . . .
F43 F -0.25366(16) -0.25067(19) 0.16880(11) 0.0711(8) Uani 1 1 d . . .
O36 O -0.08801(14) -0.01020(18) 0.17338(9) 0.0308(5) Uani 1 1 d . . .
O38 O -0.0632(2) -0.1936(2) 0.13286(11) 0.0565(8) Uani 1 1 d . . .
O39 O -0.08305(17) -0.1792(2) 0.22906(10) 0.0435(7) Uani 1 1 d . . .
N10 N 0.08828(16) 0.18408(19) 0.11920(9) 0.0170(5) Uani 1 1 d . . .
C3 C -0.0426(2) 0.2969(2) 0.08206(11) 0.0188(7) Uani 1 1 d . . .
C4 C -0.0892(2) 0.3550(3) 0.03843(13) 0.0245(7) Uani 1 1 d . . .
C5 C -0.0521(2) 0.3658(2) -0.01094(11) 0.0229(7) Uani 1 1 d . . .
C6 C -0.1044(3) 0.4286(3) -0.05746(15) 0.0327(9) Uani 1 1 d . . .
C7 C 0.0337(2) 0.3170(3) -0.01629(12) 0.0244(7) Uani 1 1 d . . .
C8 C 0.0818(2) 0.2596(3) 0.02554(12) 0.0217(7) Uani 1 1 d . . .
C9 C 0.0450(2) 0.2480(2) 0.07580(11) 0.0181(6) Uani 1 1 d . . .
C11 C 0.1867(2) 0.1758(3) 0.12442(11) 0.0196(7) Uani 1 1 d . . .
C12 C 0.2453(2) 0.2652(3) 0.11399(12) 0.0229(7) Uani 1 1 d . . .
C13 C 0.3411(2) 0.2543(3) 0.12349(13) 0.0292(8) Uani 1 1 d . . .
C14 C 0.3825(2) 0.1565(3) 0.14331(13) 0.0288(8) Uani 1 1 d . . .
C15 C 0.4874(3) 0.1480(5) 0.1555(2) 0.0473(11) Uani 1 1 d . . .
C16 C 0.3247(2) 0.0675(3) 0.15317(13) 0.0246(7) Uani 1 1 d . . .
C17 C 0.2279(2) 0.0739(2) 0.14358(11) 0.0188(7) Uani 1 1 d . . .
C19 C -0.0728(2) 0.4040(3) 0.18598(13) 0.0291(8) Uani 1 1 d . . .
C20 C -0.1263(4) 0.5050(4) 0.1608(2) 0.0480(11) Uani 1 1 d . . .
C21 C 0.0297(3) 0.4310(3) 0.19687(16) 0.0331(9) Uani 1 1 d . . .
C22 C -0.2160(2) 0.2568(4) 0.13243(15) 0.0356(9) Uani 1 1 d . . .
C23 C -0.2396(3) 0.1630(4) 0.09169(17) 0.0427(10) Uani 1 1 d . . .
C24 C -0.2589(3) 0.2365(6) 0.1856(2) 0.0619(15) Uani 1 1 d . . .
C25 C 0.2100(2) -0.1357(3) 0.20418(12) 0.0251(7) Uani 1 1 d . . .
C26 C 0.2267(3) -0.0768(4) 0.25859(15) 0.0403(10) Uani 1 1 d . . .
C27 C 0.1576(3) -0.2461(3) 0.20988(18) 0.0379(9) Uani 1 1 d . . .
C28 C 0.1418(2) -0.1210(3) 0.08976(12) 0.0215(7) Uani 1 1 d . . .
C29 C 0.0868(3) -0.0559(3) 0.04516(14) 0.0290(8) Uani 1 1 d . . .
C30 C 0.2363(3) -0.1564(4) 0.07272(16) 0.0342(9) Uani 1 1 d . . .
C31 C 0.0625(2) 0.1399(3) 0.24412(13) 0.0260(7) Uani 1 1 d . . .
C33 C -0.0006(3) 0.2810(4) 0.33619(17) 0.0383(9) Uani 1 1 d . . .
C34 C 0.1266(4) 0.0849(4) 0.36210(17) 0.0468(11) Uani 1 1 d . . .
C35 C -0.0732(4) 0.0435(5) 0.3180(2) 0.0559(13) Uani 1 1 d . . .
C40 C -0.2249(3) -0.1443(4) 0.1620(2) 0.0574(12) Uani 1 1 d . . .
C1S C 0.0453(7) -0.4707(8) 0.5044(5) 0.159(5) Uani 1 1 d . . .
C2S C 0.0271(11) -0.3508(16) 0.5025(4) 0.273(7) Uani 1 1 d . . .
C3S C 0.1086(9) -0.2466(15) 0.5163(4) 0.101(8) Uani 0.50(2) 1 d P . .
C4S C 0.0816(13) -0.1249(16) 0.5098(5) 0.092(8) Uani 0.49(3) 1 d P . .
C5S C 0.1425(6) -0.0182(8) 0.5218(3) 0.124(3) Uani 1 1 d . . .
C6S C 0.0332(9) -0.0552(15) 0.5045(4) 0.107(5) Uani 0.69(3) 1 d P . .
C7S C 0.1965(6) -0.1064(10) 0.5334(4) 0.137(5) Uani 0.88(2) 1 d P . .
H44 H -0.141(2) 0.385(3) 0.0437(12) 0.027(9) Uiso 1 1 d . . .
H45 H -0.163(3) 0.431(4) -0.0528(17) 0.074(17) Uiso 1 1 d . . .
H46 H -0.086(2) 0.498(3) -0.0586(14) 0.042(11) Uiso 1 1 d . . .
H47 H -0.093(3) 0.402(3) -0.0925(17) 0.071(14) Uiso 1 1 d . . .
H48 H 0.0576(19) 0.319(2) -0.0473(11) 0.014(8) Uiso 1 1 d . . .
H49 H 0.1377(18) 0.228(2) 0.0204(10) 0.007(7) Uiso 1 1 d . . .
H50 H 0.2207(19) 0.333(2) 0.1023(11) 0.012(8) Uiso 1 1 d . . .
H51 H 0.377(2) 0.314(3) 0.1152(12) 0.027(9) Uiso 1 1 d . . .
H52 H 0.506(3) 0.076(4) 0.1618(18) 0.082(18) Uiso 1 1 d . . .
H53 H 0.515(3) 0.171(4) 0.1300(17) 0.067(16) Uiso 1 1 d . . .
H54 H 0.505(3) 0.175(4) 0.191(2) 0.099(19) Uiso 1 1 d . . .
H55 H 0.3484(19) 0.004(2) 0.1654(11) 0.017(8) Uiso 1 1 d . . .
H56 H -0.0950(19) 0.389(2) 0.2167(11) 0.013(8) Uiso 1 1 d . . .
H57 H -0.190(3) 0.494(3) 0.1564(14) 0.045(12) Uiso 1 1 d . . .
H58 H -0.102(3) 0.521(3) 0.1249(17) 0.066(14) Uiso 1 1 d . . .
H59 H -0.111(3) 0.575(4) 0.1802(17) 0.077(15) Uiso 1 1 d . . .
H60 H 0.063(2) 0.373(3) 0.2140(13) 0.031(10) Uiso 1 1 d . . .
H61 H 0.056(2) 0.448(3) 0.1653(14) 0.036(10) Uiso 1 1 d . . .
H62 H 0.037(2) 0.500(3) 0.2183(12) 0.028(9) Uiso 1 1 d . . .
H63 H -0.237(2) 0.320(2) 0.1204(12) 0.018(9) Uiso 1 1 d . . .
H64 H -0.212(3) 0.091(3) 0.1028(15) 0.050(12) Uiso 1 1 d . . .
H65 H -0.215(2) 0.180(3) 0.0603(13) 0.029(10) Uiso 1 1 d . . .
H66 H -0.303(3) 0.157(3) 0.0877(15) 0.055(12) Uiso 1 1 d . . .
H67 H -0.241(3) 0.170(3) 0.2020(15) 0.043(14) Uiso 1 1 d . . .
H68 H -0.247(3) 0.303(3) 0.2094(16) 0.055(13) Uiso 1 1 d . . .
H69 H -0.320(3) 0.229(3) 0.1824(14) 0.049(11) Uiso 1 1 d . . .
H70 H 0.2652(18) -0.145(2) 0.1914(10) 0.007(7) Uiso 1 1 d . . .
H71 H 0.170(3) -0.068(3) 0.2727(14) 0.045(12) Uiso 1 1 d . . .
H72 H 0.261(2) -0.002(3) 0.2570(12) 0.028(9) Uiso 1 1 d . . .
H73 H 0.261(2) -0.122(3) 0.2824(14) 0.046(11) Uiso 1 1 d . . .
H74 H 0.190(2) -0.294(3) 0.2388(15) 0.055(12) Uiso 1 1 d . . .
H75 H 0.148(2) -0.294(3) 0.1776(15) 0.043(11) Uiso 1 1 d . . .
H76 H 0.101(2) -0.230(3) 0.2234(12) 0.028(9) Uiso 1 1 d . . .
H77 H 0.1070(18) -0.180(2) 0.0977(10) 0.006(7) Uiso 1 1 d . . .
H78 H 0.120(2) 0.011(3) 0.0374(12) 0.025(9) Uiso 1 1 d . . .
H79 H 0.022(2) -0.038(3) 0.0532(12) 0.032(9) Uiso 1 1 d . . .
H80 H 0.086(2) -0.096(3) 0.0131(13) 0.032(9) Uiso 1 1 d . . .
H81 H 0.228(2) -0.204(3) 0.0403(13) 0.033(9) Uiso 1 1 d . . .
H82 H 0.266(2) -0.198(3) 0.0991(14) 0.041(11) Uiso 1 1 d . . .
H83 H 0.274(2) -0.092(3) 0.0653(13) 0.040(11) Uiso 1 1 d . . .
H84 H 0.113(2) 0.183(3) 0.2388(13) 0.039(10) Uiso 1 1 d . . .
H85 H -0.051(2) 0.308(3) 0.3135(14) 0.035(10) Uiso 1 1 d . . .
H86 H -0.020(3) 0.263(4) 0.3702(19) 0.093(17) Uiso 1 1 d . . .
H87 H 0.048(3) 0.326(3) 0.3333(15) 0.056(13) Uiso 1 1 d . . .
H88 H 0.131(3) 0.003(4) 0.3563(18) 0.097(17) Uiso 1 1 d . . .
H89 H 0.112(2) 0.096(3) 0.3961(16) 0.048(11) Uiso 1 1 d . . .
H90 H 0.185(3) 0.126(4) 0.3540(18) 0.089(17) Uiso 1 1 d . . .
H91 H -0.049(2) -0.026(3) 0.3135(12) 0.019(9) Uiso 1 1 d . . .
H92 H -0.127(2) 0.079(3) 0.2977(13) 0.026(9) Uiso 1 1 d . . .
H93 H -0.096(3) 0.047(4) 0.3514(18) 0.074(15) Uiso 1 1 d . . .

loop_
_atom_site_aniso_label
_atom_site_aniso_U_11
_atom_site_aniso_U_22
_atom_site_aniso_U_33
_atom_site_aniso_U_23
_atom_site_aniso_U_13
_atom_site_aniso_U_12
Ti1 0.0175(3) 0.0210(3) 0.0171(3) 0.0015(2) 0.0026(2) -0.0020(2)
S37 0.0303(5) 0.0338(5) 0.0333(5) -0.0031(4) 0.0052(4) -0.0084(4)
P2 0.0166(4) 0.0272(5) 0.0181(4) 0.0000(4) 0.0000(3) 0.0010(4)
P18 0.0184(4) 0.0212(4) 0.0154(4) 0.0014(3) -0.0017(3) 0.0002(3)
Si32 0.0372(6) 0.0347(6) 0.0201(5) -0.0010(4) 0.0024(4) -0.0064(5)
F41 0.090(2) 0.083(2) 0.104(2) 0.0370(18) -0.0611(18) -0.0407(17)
F42 0.0335(14) 0.0555(16) 0.148(3) 0.0067(17) 0.0240(16) -0.0023(12)
F43 0.0483(14) 0.0443(15) 0.117(2) 0.0162(14) -0.0131(14) -0.0248(12)
O36 0.0242(12) 0.0308(13) 0.0369(13) 0.0012(11) 0.0003(10) -0.0078(10)
O38 0.076(2) 0.0462(17) 0.0514(17) -0.0184(14) 0.0317(16) -0.0170(15)
O39 0.0482(16) 0.0448(16) 0.0371(15) 0.0116(13) 0.0008(12) -0.0049(13)
N10 0.0158(13) 0.0197(13) 0.0154(12) 0.0025(11) 0.0008(10) 0.0009(10)
C3 0.0207(16) 0.0209(17) 0.0145(15) -0.0014(13) -0.0001(12) -0.0024(13)
C4 0.0240(18) 0.0213(18) 0.0273(18) 0.0006(14) -0.0022(15) -0.0003(15)
C5 0.0332(18) 0.0164(16) 0.0172(16) 0.0015(13) -0.0087(14) -0.0071(14)
C6 0.046(3) 0.028(2) 0.0211(19) 0.0055(16) -0.0133(17) -0.0074(19)
C7 0.041(2) 0.0191(17) 0.0130(16) -0.0011(14) 0.0044(15) -0.0078(15)
C8 0.0239(17) 0.0201(18) 0.0215(17) -0.0030(14) 0.0044(13) -0.0012(14)
C9 0.0242(16) 0.0154(16) 0.0142(15) 0.0002(12) -0.0019(12) -0.0051(13)
C11 0.0221(16) 0.0247(17) 0.0124(14) -0.0053(13) 0.0036(12) -0.0007(13)
C12 0.0272(17) 0.0205(18) 0.0214(17) -0.0037(14) 0.0035(13) -0.0021(15)
C13 0.0254(18) 0.031(2) 0.0318(19) -0.0088(17) 0.0074(15) -0.0104(16)
C14 0.0193(17) 0.037(2) 0.0304(19) -0.0111(16) 0.0046(14) -0.0034(15)
C15 0.019(2) 0.061(3) 0.061(3) -0.008(3) 0.003(2) -0.005(2)
C16 0.0201(17) 0.030(2) 0.0228(17) -0.0055(15) -0.0032(13) 0.0044(15)
C17 0.0202(15) 0.0252(18) 0.0112(14) -0.0031(12) 0.0018(12) -0.0007(13)
C19 0.037(2) 0.029(2) 0.0208(18) -0.0019(16) 0.0027(15) 0.0052(16)
C20 0.052(3) 0.034(2) 0.056(3) -0.010(2) -0.006(2) 0.014(2)
C21 0.044(2) 0.025(2) 0.029(2) -0.0014(17) -0.0030(18) -0.0060(18)
C22 0.0183(17) 0.052(3) 0.036(2) 0.002(2) -0.0005(15) 0.0048(18)
C23 0.029(2) 0.064(3) 0.033(2) 0.001(2) -0.0075(18) -0.012(2)
C24 0.025(2) 0.114(5) 0.048(3) -0.013(3) 0.011(2) -0.014(3)
C25 0.0209(17) 0.034(2) 0.0201(17) 0.0059(15) 0.0011(14) 0.0069(15)
C26 0.047(3) 0.050(3) 0.0220(19) 0.0029(18) -0.0087(18) 0.015(2)
C27 0.039(2) 0.034(2) 0.040(2) 0.016(2) 0.001(2) 0.0009(19)
C28 0.0236(17) 0.0207(18) 0.0191(16) 0.0017(14) -0.0041(13) -0.0023(14)
C29 0.037(2) 0.029(2) 0.0199(18) -0.0014(16) -0.0072(16) -0.0010(17)
C30 0.032(2) 0.040(2) 0.029(2) -0.0095(19) -0.0017(17) 0.0069(19)
C31 0.0267(18) 0.0272(19) 0.0232(17) 0.0025(15) -0.0033(14) 0.0018(15)
C33 0.035(2) 0.046(3) 0.034(2) -0.0020(19) 0.0040(19) 0.001(2)
C34 0.069(3) 0.048(3) 0.023(2) 0.000(2) -0.004(2) 0.012(2)
C35 0.065(3) 0.058(3) 0.045(3) -0.017(3) 0.011(3) -0.014(3)
C40 0.049(3) 0.047(3) 0.073(3) 0.007(2) -0.020(2) -0.009(2)
C1S 0.172(10) 0.137(9) 0.166(9) 0.046(7) 0.004(9) 0.053(9)
C2S 0.283(17) 0.47(2) 0.065(6) -0.032(11) 0.004(8) -0.076(19)
C3S 0.099(11) 0.164(18) 0.040(6) 0.014(8) 0.010(6) 0.042(10)
C4S 0.082(12) 0.125(17) 0.066(8) -0.007(8) -0.008(7) 0.037(11)
C5S 0.094(6) 0.209(9) 0.065(4) 0.026(5) -0.012(4) -0.022(7)
C6S 0.069(8) 0.167(13) 0.086(7) 0.004(7) 0.003(5) 0.029(7)
C7S 0.086(7) 0.220(12) 0.104(7) -0.032(7) 0.005(5) 0.006(7)

loop_
_geom_bond_atom_site_label_1
_geom_bond_atom_site_label_2
_geom_bond_distance
_geom_bond_site_symmetry_2
_geom_bond_publ_flag
Ti1 C31 1.879(3) . ?
Ti1 O36 1.999(2) . ?
Ti1 N10 2.018(2) . ?
Ti1 P18 2.5881(10) . ?
Ti1 P2 2.5995(10) . ?
Ti1 H84 2.26(3) . ?
S37 O39 1.416(2) . ?
S37 O38 1.420(2) . ?
S37 O36 1.497(2) . ?
S37 C40 1.793(4) . ?
P2 C3 1.811(3) . ?
P2 C22 1.840(3) . ?
P2 C19 1.853(3) . ?
P18 C17 1.821(3) . ?
P18 C25 1.845(3) . ?
P18 C28 1.851(3) . ?
Si32 C31 1.838(3) . ?
Si32 C35 1.842(5) . ?
Si32 C33 1.862(4) . ?
Si32 C34 1.870(4) . ?
F41 C40 1.315(5) . ?
F42 C40 1.347(5) . ?
F43 C40 1.342(4) . ?
N10 C11 1.415(4) . ?
N10 C9 1.417(3) . ?
C3 C4 1.405(4) . ?
C3 C9 1.407(4) . ?
C4 C5 1.381(4) . ?
C4 H44 0.85(3) . ?
C5 C7 1.380(4) . ?
C5 C6 1.518(4) . ?
C6 H45 0.85(4) . ?
C6 H46 0.86(4) . ?
C6 H47 0.95(4) . ?
C7 C8 1.378(4) . ?
C7 H48 0.87(3) . ?
C8 C9 1.400(4) . ?
C8 H49 0.91(3) . ?
C11 C12 1.391(4) . ?
C11 C17 1.411(4) . ?
C12 C13 1.384(4) . ?
C12 H50 0.92(3) . ?
C13 C14 1.377(5) . ?
C13 H51 0.90(3) . ?
C14 C16 1.378(4) . ?
C14 C15 1.518(5) . ?
C15 H52 0.91(5) . ?
C15 H53 0.82(4) . ?
C15 H54 0.94(5) . ?
C16 C17 1.395(4) . ?
C16 H55 0.87(3) . ?
C19 C21 1.512(5) . ?
C19 C20 1.528(5) . ?
C19 H56 0.87(3) . ?
C20 H57 0.92(4) . ?
C20 H58 1.00(4) . ?
C20 H59 0.98(4) . ?
C21 H60 0.92(3) . ?
C21 H61 0.92(3) . ?
C21 H62 0.97(3) . ?
C22 C24 1.519(6) . ?
C22 C23 1.521(5) . ?
C22 H63 0.86(3) . ?
C23 H64 0.97(4) . ?
C23 H65 0.90(3) . ?
C23 H66 0.91(4) . ?
C24 H67 0.92(3) . ?
C24 H68 0.99(4) . ?
C24 H69 0.88(4) . ?
C25 C26 1.519(5) . ?
C25 C27 1.523(5) . ?
C25 H70 0.89(3) . ?
C26 H71 0.92(4) . ?
C26 H72 1.02(3) . ?
C26 H73 0.91(4) . ?
C27 H74 0.99(4) . ?
C27 H75 0.98(4) . ?
C27 H76 0.93(3) . ?
C28 C30 1.516(5) . ?
C28 C29 1.517(4) . ?
C28 H77 0.89(3) . ?
C29 H78 0.96(3) . ?
C29 H79 0.99(3) . ?
C29 H80 0.93(3) . ?
C30 H81 0.98(3) . ?
C30 H82 0.90(4) . ?
C30 H83 0.97(3) . ?
C31 H84 0.91(3) . ?
C33 H85 0.94(3) . ?
C33 H86 0.93(5) . ?
C33 H87 0.88(4) . ?
C34 H88 0.99(5) . ?
C34 H89 0.89(4) . ?
C34 H90 1.01(5) . ?
C35 H91 0.91(3) . ?
C35 H92 0.98(3) . ?
C35 H93 0.91(4) . ?
C1S C2S 1.447(18) . ?
C1S C1S 1.48(2) 3_546 ?
C2S C3S 1.718(19) . ?
C3S C4S 1.50(2) . ?
C4S C6S 1.082(14) . ?
C4S C5S 1.553(16) . ?
C4S C7S 1.721(19) . ?
C5S C7S 1.321(11) . ?
C5S C6S 1.655(13) . ?
C6S C6S 1.63(4) 3_556 ?
